data_7718437
loop_
_publ_author_name
'Jiang, Xiu'e'
'Wang, Ruihui'
'Fan, Mingren'
'Song, Siwei'
'Wang, Yi'
'Zhang, Qinghua'

_publ_section_title
;
 Combination of 5-amino-4-nitro-1,2-dihydro-3<i>H</i>-pyrazol-3-one and
 azine frameworks for insensitive, heat-resistant energetic materials.
;
_journal_issue 17
_journal_name_full 'Dalton transactions (Cambridge, England : 2003)'
_journal_page_first 7056
_journal_page_last 7061
_journal_paper_doi 10.1039/d5dt00488h
_journal_volume 54
_journal_year 2025
_chemical_absolute_configuration ad
_chemical_formula_moiety 'Cl O3.97, C9 H9 N12 O6'
_chemical_formula_sum 'C9 H9 Cl N12 O9.97'
_chemical_formula_weight 480.22
_space_group_crystal_system monoclinic
_space_group_IT_number 9
_space_group_name_Hall 'C -2yc'
_space_group_name_H-M_alt 'C 1 c 1'
_atom_sites_solution_hydrogens geom
_atom_sites_solution_primary direct
_atom_sites_solution_secondary difmap
_audit_creation_date 2024-09-05
_audit_creation_method
;
Olex2 1.2
(compiled 2014.09.19 svn.r3010 for OlexSys, GUI svn.r4874)
;
_audit_update_record
;
2024-10-10 deposited with the CCDC.	2025-03-26 downloaded from the CCDC.
;
_cell_angle_alpha 90.00
_cell_angle_beta 100.011(2)
_cell_angle_gamma 90.00
_cell_formula_units_Z 4
_cell_length_a 15.6357(6)
_cell_length_b 5.8232(3)
_cell_length_c 18.7157(9)
_cell_measurement_reflns_used 9063
_cell_measurement_temperature 302(2)
_cell_measurement_theta_max 27.489
_cell_measurement_theta_min 2.210
_cell_volume 1678.12(14)
_computing_molecular_graphics 'Olex2 (Dolomanov et al., 2009)'
_computing_publication_material 'Olex2 (Dolomanov et al., 2009)'
_computing_structure_refinement 'XL (Sheldrick, 2008)'
_computing_structure_solution 'ShelXT (Sheldrick, 2008)'
_diffrn_ambient_temperature 302.0
_diffrn_measured_fraction_theta_full 0.998
_diffrn_measured_fraction_theta_max 0.998
_diffrn_measurement_device_type 'CCD area detector'
_diffrn_measurement_method 'phi and omega scans'
_diffrn_radiation_monochromator graphite
_diffrn_radiation_type MoK\a
_diffrn_radiation_wavelength 0.71073
_diffrn_reflns_av_R_equivalents 0.0557
_diffrn_reflns_av_unetI/netI 0.0349
_diffrn_reflns_limit_h_max 19
_diffrn_reflns_limit_h_min -20
_diffrn_reflns_limit_k_max 7
_diffrn_reflns_limit_k_min -7
_diffrn_reflns_limit_l_max 24
_diffrn_reflns_limit_l_min -24
_diffrn_reflns_number 22346
_diffrn_reflns_theta_full 27.50
_diffrn_reflns_theta_max 27.50
_diffrn_reflns_theta_min 2.21
_diffrn_source 'fine-focus sealed tube'
_exptl_absorpt_coefficient_mu 0.321
_exptl_absorpt_correction_T_max 0.7456
_exptl_absorpt_correction_T_min 0.6501
_exptl_absorpt_correction_type multi-scan
_exptl_absorpt_process_details
;
SADABS-2016/2 (Bruker,2016) was used for absorption correction.
wR2(int) was 0.1338 before and 0.0573 after correction.
The Ratio of minimum to maximum transmission is 0.8719.
The \l/2 correction factor is Not present.
;
_exptl_crystal_colour 'metallic light colourless'
_exptl_crystal_colour_lustre metallic
_exptl_crystal_colour_modifier light
_exptl_crystal_colour_primary colourless
_exptl_crystal_density_diffrn 1.901
_exptl_crystal_density_method 'not measured'
_exptl_crystal_description block
_exptl_crystal_F_000 975
_exptl_crystal_size_max 0.02
_exptl_crystal_size_mid 0.02
_exptl_crystal_size_min 0.02
_refine_diff_density_max 0.643
_refine_diff_density_min -0.382
_refine_diff_density_rms 0.074
_refine_ls_abs_structure_details 'Flack H D (1983), Acta Cryst. A39, 876-881'
_refine_ls_abs_structure_Flack -0.02(7)
_refine_ls_extinction_method none
_refine_ls_goodness_of_fit_ref 1.104
_refine_ls_hydrogen_treatment constr
_refine_ls_matrix_type full
_refine_ls_number_parameters 290
_refine_ls_number_reflns 3773
_refine_ls_number_restraints 2
_refine_ls_restrained_S_all 1.103
_refine_ls_R_factor_all 0.0502
_refine_ls_R_factor_gt 0.0436
_refine_ls_shift/su_max 0.000
_refine_ls_shift/su_mean 0.000
_refine_ls_structure_factor_coef Fsqd
_refine_ls_weighting_details 'calc w=1/[\s^2^(Fo^2^)+(0.0870P)^2^+0.9230P] where P=(Fo^2^+2Fc^2^)/3'
_refine_ls_weighting_scheme calc
_refine_ls_wR_factor_gt 0.1220
_refine_ls_wR_factor_ref 0.1334
_reflns_number_gt 3462
_reflns_number_total 3773
_reflns_threshold_expression >2sigma(I)
_cod_data_source_file d5dt00488h2.cif
_cod_data_source_block 1_CCDC2
_cod_depositor_comments 'Adding full bibliography for 7718434--7718437.cif.'
_cod_original_cell_volume 1678.12(13)
_cod_database_code 7718437
_olex2_refinement_description
;
1. Fixed Uiso
 At 1.2 times of:
  All N(H) groups, All N(H,H) groups
2.a Aromatic/amide H refined with riding coordinates:
 N005(H005), N00B(H00B), N00E(H00E)
2.b X=CH2 refined with riding coordinates:
 N00G(H00a,H00c), N00L(H00d,H00f), N00P(H00g,H00h)
;
_olex2_submission_special_instructions 'No special instructions were received'

loop_
_space_group_symop_id
_space_group_symop_operation_xyz
1 'x, y, z'
2 'x, -y, z+1/2'
3 'x+1/2, y+1/2, z'
4 'x+1/2, -y+1/2, z+1/2'

loop_
_atom_site_label
_atom_site_type_symbol
_atom_site_fract_x
_atom_site_fract_y
_atom_site_fract_z
_atom_site_U_iso_or_equiv
_atom_site_adp_type
_atom_site_occupancy
_atom_site_calc_flag
_atom_site_disorder_assembly
_atom_site_disorder_group
_atom_site_refinement_flags_posn
Cl01 Cl 0.54496(4) 0.03667(13) 0.64136(4) 0.03815(19) Uani 1 d . . .
O002 O 0.75949(17) 0.1328(4) 0.28459(13) 0.0448(5) Uani 1 d . . .
O003 O 0.78635(16) -0.1387(4) 0.36546(13) 0.0441(5) Uani 1 d . . .
O004 O 0.35739(17) 0.4270(4) 0.68353(14) 0.0462(6) Uani 1 d . . .
N005 N 0.47612(16) 0.5030(4) 0.46172(13) 0.0284(5) Uani 1 d . . .
H005 H 0.4859 0.3975 0.4943 0.034 Uiso 1 calc . . R
N006 N 0.37354(15) 0.6679(4) 0.51926(13) 0.0293(5) Uani 1 d . . .
N007 N 0.74398(16) 0.0284(4) 0.33965(15) 0.0319(5) Uani 1 d . . .
N008 N 0.39846(16) 0.8387(4) 0.41427(13) 0.0306(5) Uani 1 d . . .
O009 O 0.26178(16) 0.8210(5) 0.71528(13) 0.0468(6) Uani 1 d . . .
N00A N 0.50460(17) 0.6743(4) 0.35216(14) 0.0332(5) Uani 1 d . . .
N00B N 0.39040(16) 0.5013(4) 0.57288(15) 0.0318(5) Uani 1 d . . .
H00B H 0.4224 0.3819 0.5715 0.038 Uiso 1 calc . . R
O00C O 0.6790(2) -0.1349(5) 0.47751(15) 0.0597(8) Uani 1 d . . .
N00D N 0.57770(16) 0.3504(4) 0.40107(14) 0.0308(5) Uani 1 d . . .
N00E N 0.59120(18) 0.1772(4) 0.45308(15) 0.0379(6) Uani 1 d . . .
H00E H 0.5639 0.1650 0.4890 0.046 Uiso 1 calc . . R
N00F N 0.25499(17) 0.8825(5) 0.65166(15) 0.0370(6) Uani 1 d . . .
N00G N 0.28809(19) 1.0052(5) 0.49891(18) 0.0394(6) Uani 1 d . . .
H00A H 0.3041 1.0259 0.4577 0.047 Uiso 1 calc . . R
H00C H 0.2530 1.1006 0.5137 0.047 Uiso 1 calc . . R
O00H O 0.4919(2) 0.1027(6) 0.57309(16) 0.0663(8) Uani 1 d A . .
C00I C 0.41868(16) 0.6701(4) 0.46170(14) 0.0264(5) Uani 1 d . . .
C00J C 0.51707(18) 0.5191(4) 0.40464(16) 0.0275(5) Uani 1 d . . .
C00K C 0.63044(16) 0.3147(5) 0.35010(15) 0.0279(5) Uani 1 d . . .
N00L N 0.63089(19) 0.4462(5) 0.29438(15) 0.0405(6) Uani 1 d . . .
H00D H 0.5970 0.5635 0.2876 0.049 Uiso 1 calc . . R
H00F H 0.6651 0.4163 0.2642 0.049 Uiso 1 calc . . R
O00M O 0.2140(2) 1.0492(5) 0.62664(19) 0.0624(8) Uani 1 d . . .
C00N C 0.31724(17) 0.8277(5) 0.53931(16) 0.0296(5) Uani 1 d . . .
C00O C 0.34887(19) 0.5565(5) 0.62681(17) 0.0305(6) Uani 1 d . . .
N00P N 0.4282(2) 0.9971(5) 0.30975(16) 0.0410(7) Uani 1 d . . .
H00G H 0.4561 1.0004 0.2740 0.049 Uiso 1 calc . . R
H00H H 0.3898 1.1004 0.3133 0.049 Uiso 1 calc . . R
C00Q C 0.67901(18) 0.1165(5) 0.37362(15) 0.0299(5) Uani 1 d . . .
C00R C 0.30180(17) 0.7578(5) 0.60718(15) 0.0293(5) Uani 1 d . . .
C00S C 0.6541(2) 0.0290(5) 0.43891(18) 0.0346(6) Uani 1 d . . .
C00T C 0.44422(18) 0.8339(5) 0.35904(15) 0.0301(6) Uani 1 d . . .
O00U O 0.6316(2) 0.0028(8) 0.6304(2) 0.0878(12) Uani 1 d A . .
O00V O 0.5432(3) 0.2087(12) 0.6934(3) 0.121(3) Uani 0.968(14) d A 1 .
O2 O 0.5103(4) -0.1593(11) 0.6666(4) 0.150(3) Uani 1 d A 1 .

loop_
_atom_site_aniso_label
_atom_site_aniso_U_11
_atom_site_aniso_U_22
_atom_site_aniso_U_33
_atom_site_aniso_U_23
_atom_site_aniso_U_13
_atom_site_aniso_U_12
Cl01 0.0389(4) 0.0433(4) 0.0326(4) 0.0033(3) 0.0071(3) 0.0019(3)
O002 0.0503(13) 0.0488(12) 0.0431(13) 0.0014(10) 0.0295(10) 0.0061(10)
O003 0.0424(12) 0.0502(13) 0.0434(12) 0.0013(10) 0.0177(10) 0.0200(10)
O004 0.0527(14) 0.0484(13) 0.0440(13) 0.0147(11) 0.0270(11) 0.0150(11)
N005 0.0309(12) 0.0294(10) 0.0276(12) 0.0058(9) 0.0121(10) 0.0080(9)
N006 0.0317(11) 0.0265(10) 0.0319(12) 0.0033(8) 0.0116(9) 0.0077(8)
N007 0.0276(11) 0.0404(12) 0.0303(12) -0.0052(10) 0.0120(9) 0.0033(9)
N008 0.0361(12) 0.0283(11) 0.0293(12) 0.0036(9) 0.0106(9) 0.0062(9)
O009 0.0459(13) 0.0605(15) 0.0388(12) -0.0112(11) 0.0201(10) -0.0003(11)
N00A 0.0366(12) 0.0358(12) 0.0290(12) 0.0068(9) 0.0109(9) 0.0120(10)
N00B 0.0352(13) 0.0301(11) 0.0347(13) 0.0040(9) 0.0188(10) 0.0121(9)
O00C 0.076(2) 0.0563(15) 0.0537(15) 0.0286(13) 0.0306(14) 0.0434(14)
N00D 0.0350(12) 0.0293(11) 0.0320(12) 0.0082(9) 0.0170(10) 0.0091(9)
N00E 0.0453(14) 0.0367(13) 0.0382(13) 0.0159(10) 0.0252(11) 0.0232(11)
N00F 0.0358(12) 0.0382(13) 0.0400(14) -0.0118(11) 0.0151(10) 0.0033(10)
N00G 0.0412(14) 0.0369(13) 0.0421(15) 0.0015(10) 0.0124(11) 0.0171(10)
O00H 0.081(2) 0.0704(19) 0.0472(16) 0.0068(14) 0.0099(14) 0.0272(16)
C00I 0.0250(12) 0.0272(11) 0.0281(13) 0.0002(9) 0.0075(10) 0.0041(9)
C00J 0.0268(12) 0.0281(12) 0.0292(13) 0.0041(10) 0.0100(10) 0.0068(9)
C00K 0.0256(12) 0.0313(13) 0.0297(13) -0.0017(10) 0.0131(10) 0.0013(9)
N00L 0.0460(16) 0.0437(14) 0.0378(15) 0.0135(11) 0.0242(12) 0.0126(11)
O00M 0.071(2) 0.0530(15) 0.0697(19) 0.0004(14) 0.0311(16) 0.0338(14)
C00N 0.0271(12) 0.0269(12) 0.0361(14) -0.0059(10) 0.0090(11) 0.0030(9)
C00O 0.0290(13) 0.0325(13) 0.0339(15) 0.0007(11) 0.0158(11) 0.0034(10)
N00P 0.0484(17) 0.0411(14) 0.0355(16) 0.0162(11) 0.0129(12) 0.0151(11)
C00Q 0.0285(12) 0.0357(13) 0.0275(13) 0.0016(11) 0.0108(10) 0.0070(11)
C00R 0.0269(12) 0.0302(12) 0.0336(14) -0.0047(10) 0.0129(10) 0.0037(10)
C00S 0.0368(15) 0.0364(14) 0.0334(15) 0.0063(12) 0.0136(12) 0.0151(12)
C00T 0.0321(14) 0.0299(13) 0.0283(13) 0.0044(10) 0.0050(11) 0.0048(10)
O00U 0.0529(19) 0.120(3) 0.091(3) -0.022(2) 0.0123(18) 0.0136(18)
O00V 0.091(3) 0.179(6) 0.098(4) -0.097(4) 0.028(3) -0.017(3)
O2 0.147(5) 0.136(5) 0.148(5) 0.088(4) -0.028(4) -0.072(4)

loop_
_atom_type_symbol
_atom_type_description
_atom_type_scat_dispersion_real
_atom_type_scat_dispersion_imag
_atom_type_scat_source
C C 0.0033 0.0016 'International Tables Vol C Tables 4.2.6.8 and 6.1.1.4'
H H 0.0000 0.0000 'International Tables Vol C Tables 4.2.6.8 and 6.1.1.4'
Cl Cl 0.1484 0.1585 'International Tables Vol C Tables 4.2.6.8 and 6.1.1.4'
N N 0.0061 0.0033 'International Tables Vol C Tables 4.2.6.8 and 6.1.1.4'
O O 0.0106 0.0060 'International Tables Vol C Tables 4.2.6.8 and 6.1.1.4'

loop_
_geom_angle_atom_site_label_1
_geom_angle_atom_site_label_2
_geom_angle_atom_site_label_3
_geom_angle
_geom_angle_site_symmetry_1
_geom_angle_site_symmetry_3
_geom_angle_publ_flag
O00U Cl01 O00H 108.9(2) . . ?
O00V Cl01 O00H 110.2(3) . . ?
O00V Cl01 O00U 109.5(3) . . ?
O2 Cl01 O00H 108.8(3) . . ?
O2 Cl01 O00U 112.1(4) . . ?
O2 Cl01 O00V 107.3(5) . . ?
C00I N005 H005 124.3 . . ?
C00I N005 C00J 111.5(2) . . ?
C00J N005 H005 124.3 . . ?
C00I N006 N00B 120.6(2) . . ?
C00N N006 N00B 109.0(2) . . ?
C00N N006 C00I 129.9(2) . . ?
O002 N007 C00Q 117.3(2) . . ?
O003 N007 O002 122.6(2) . . ?
O003 N007 C00Q 120.1(3) . . ?
C00I N008 C00T 113.6(2) . . ?
C00J N00A C00T 114.5(2) . . ?
N006 N00B H00B 125.6 . . ?
C00O N00B N006 108.9(2) . . ?
C00O N00B H00B 125.6 . . ?
C00J N00D N00E 120.4(2) . . ?
C00J N00D C00K 129.8(2) . . ?
C00K N00D N00E 109.7(2) . . ?
N00D N00E H00E 124.8 . . ?
C00S N00E N00D 110.4(2) . . ?
C00S N00E H00E 124.8 . . ?
O009 N00F C00R 117.2(3) . . ?
O00M N00F O009 123.9(3) . . ?
O00M N00F C00R 118.7(3) . . ?
H00A N00G H00C 120.0 . . ?
C00N N00G H00A 120.0 . . ?
C00N N00G H00C 120.0 . . ?
N005 C00I N006 115.5(2) . . ?
N005 C00I N008 128.9(3) . . ?
N008 C00I N006 115.7(2) . . ?
N005 C00J N00D 114.7(2) . . ?
N00A C00J N005 127.6(2) . . ?
N00A C00J N00D 117.7(2) . . ?
N00D C00K C00Q 105.2(2) . . ?
N00L C00K N00D 123.7(2) . . ?
N00L C00K C00Q 131.1(2) . . ?
C00K N00L H00D 120.0 . . ?
C00K N00L H00F 120.0 . . ?
H00D N00L H00F 120.0 . . ?
N006 C00N C00R 105.7(2) . . ?
N00G C00N N006 123.3(3) . . ?
N00G C00N C00R 131.0(3) . . ?
O004 C00O N00B 119.3(3) . . ?
O004 C00O C00R 132.9(3) . . ?
N00B C00O C00R 107.9(2) . . ?
H00G N00P H00H 120.0 . . ?
C00T N00P H00G 120.0 . . ?
C00T N00P H00H 120.0 . . ?
N007 C00Q C00K 123.9(3) . . ?
N007 C00Q C00S 125.9(3) . . ?
C00K C00Q C00S 110.2(2) . . ?
C00N C00R N00F 125.5(3) . . ?
C00N C00R C00O 108.5(2) . . ?
C00O C00R N00F 125.6(3) . . ?
O00C C00S N00E 123.0(3) . . ?
O00C C00S C00Q 132.4(3) . . ?
N00E C00S C00Q 104.5(2) . . ?
N00A C00T N008 124.0(2) . . ?
N00P C00T N008 117.2(2) . . ?
N00P C00T N00A 118.8(3) . . ?

loop_
_geom_bond_atom_site_label_1
_geom_bond_atom_site_label_2
_geom_bond_distance
_geom_bond_site_symmetry_2
_geom_bond_publ_flag
Cl01 O00H 1.449(3) . ?
Cl01 O00U 1.419(4) . ?
Cl01 O00V 1.400(4) . ?
Cl01 O2 1.382(4) . ?
O002 N007 1.256(4) . ?
O003 N007 1.228(4) . ?
O004 C00O 1.290(4) . ?
N005 H005 0.8600 . ?
N005 C00I 1.324(3) . ?
N005 C00J 1.341(4) . ?
N006 N00B 1.388(3) . ?
N006 C00I 1.387(3) . ?
N006 C00N 1.377(3) . ?
N007 C00Q 1.387(3) . ?
N008 C00I 1.324(3) . ?
N008 C00T 1.356(4) . ?
O009 N00F 1.230(4) . ?
N00A C00J 1.324(4) . ?
N00A C00T 1.347(3) . ?
N00B H00B 0.8600 . ?
N00B C00O 1.331(4) . ?
O00C C00S 1.219(4) . ?
N00D N00E 1.392(3) . ?
N00D C00J 1.375(3) . ?
N00D C00K 1.381(3) . ?
N00E H00E 0.8600 . ?
N00E C00S 1.369(4) . ?
N00F O00M 1.212(4) . ?
N00F C00R 1.403(3) . ?
N00G H00A 0.8600 . ?
N00G H00C 0.8600 . ?
N00G C00N 1.314(4) . ?
C00K N00L 1.295(4) . ?
C00K C00Q 1.409(4) . ?
N00L H00D 0.8600 . ?
N00L H00F 0.8600 . ?
C00N C00R 1.394(4) . ?
C00O C00R 1.399(4) . ?
N00P H00G 0.8600 . ?
N00P H00H 0.8600 . ?
N00P C00T 1.318(4) . ?
C00Q C00S 1.439(4) . ?
